data_2217681
loop_
_publ_author_name
'Fejfarov\'a, Karla'
'Essehli, Rachid'
'El Bali, Brahim'
'Du\<sek, Michal'

_publ_section_title
;
 Terbium(III) hydrogendiphosphate(V) tetrahydrate
;
_journal_coeditor_code WM2172
_journal_issue 2
_journal_name_full 'Acta Crystallographica Section E'
_journal_page_first i15
_journal_page_last i15
_journal_paper_doi 10.1107/S1600536808001992
_journal_volume 64
_journal_year 2008
_chemical_formula_iupac 'Tb H P2 O7, 4H2 O'
_chemical_formula_moiety 'Tb H P2 O7, 4H2 O'
_chemical_formula_structural 'Tb (H P2 O7) (H2 O)4'
_chemical_formula_sum 'H9 O11 P2 Tb'
_chemical_formula_weight 405.9
_chemical_name_systematic
;
Terbium(III) hydrogendiphosphate(V) tetrahydrate
;
_space_group_IT_number 14
_symmetry_cell_setting monoclinic
_symmetry_space_group_name_Hall '-P 2yn'
_symmetry_space_group_name_H-M 'P 1 21/n 1'
_cell_angle_alpha 90
_cell_angle_beta 92.150(8)
_cell_angle_gamma 90
_cell_formula_units_Z 4
_cell_length_a 6.6006(6)
_cell_length_b 11.4744(9)
_cell_length_c 11.7252(13)
_cell_measurement_reflns_used 972
_cell_measurement_temperature 295
_cell_measurement_theta_max 26.50
_cell_measurement_theta_min 2.48
_cell_volume 887.42(15)
_computing_cell_refinement 'CrysAlis RED (Oxford Diffraction, 2005)'
_computing_data_collection 'CrysAlis CCD (Oxford Diffraction, 2005)'
_computing_data_reduction 'CrysAlis RED (Oxford Diffraction, 2005)'
_computing_molecular_graphics 'DIAMOND (Brandenburg & Putz, 2005)'
_computing_publication_material 'JANA2000 (Pet\<r\'i\<cek <i>et al.</i>,  2007)'
_computing_structure_refinement 'JANA2000 (Pet\<r\'i\<cek <i>et al.</i>,  2007)'
_computing_structure_solution 'SIR2002 (Burla <i>et al.</i>,  2003)'
_diffrn_ambient_temperature 295
_diffrn_detector_area_resol_mean 8.3438
_diffrn_measured_fraction_theta_full 1.00
_diffrn_measurement_device_type 'Oxford Diffraction CCD'
_diffrn_measurement_method \w
_diffrn_radiation_monochromator graphite
_diffrn_radiation_source 'X-ray tube'
_diffrn_radiation_type 'Mo K\a'
_diffrn_radiation_wavelength 0.71069
_diffrn_reflns_av_R_equivalents 0.0190
_diffrn_reflns_av_sigmaI/netI 0.0109
_diffrn_reflns_limit_h_max 7
_diffrn_reflns_limit_h_min -8
_diffrn_reflns_limit_k_max 14
_diffrn_reflns_limit_k_min -14
_diffrn_reflns_limit_l_max 14
_diffrn_reflns_limit_l_min -14
_diffrn_reflns_number 8671
_diffrn_reflns_reduction_process
;
Integration of the CCD images was done by program Crysalis RED
(Oxford diffraction, 2005). The same program was used for indexing of the
crystal shape, its refinement, and absorption correction.
;
_diffrn_reflns_theta_full 26.56
_diffrn_reflns_theta_max 26.56
_diffrn_reflns_theta_min 2.48
_exptl_absorpt_coefficient_mu 8.376
_exptl_absorpt_correction_T_max 0.635
_exptl_absorpt_correction_T_min 0.329
_exptl_absorpt_correction_type analytical
_exptl_absorpt_process_details
;
[CrysAlis RED (Oxford Diffraction, 2005), using a multifaceted crystal
model based on expressions derived by Clark & Reid (1995)]
;
_exptl_crystal_colour colorless
_exptl_crystal_density_diffrn 3.0374
_exptl_crystal_density_method 'not measured'
_exptl_crystal_description prism
_exptl_crystal_F_000 768
_exptl_crystal_size_max 0.139
_exptl_crystal_size_mid 0.064
_exptl_crystal_size_min 0.029
_refine_diff_density_max 0.29
_refine_diff_density_min -0.21
_refine_ls_extinction_coef 2.9(8)
_refine_ls_extinction_method
;
B-C type 1 Lorentzian isotropic [Becker, P. J. & Coppens, P. (1974).
Acta Cryst. A30, 129--147]
;
_refine_ls_goodness_of_fit_ref 1.21
_refine_ls_hydrogen_treatment mixed
_refine_ls_number_constraints 9
_refine_ls_number_parameters 155
_refine_ls_number_reflns 1850
_refine_ls_number_restraints 10
_refine_ls_R_factor_all 0.0139
_refine_ls_R_factor_gt 0.0112
_refine_ls_shift/su_max 0.0089
_refine_ls_shift/su_mean 0.0007
_refine_ls_structure_factor_coef Fsqd
_refine_ls_weighting_details w=1/[\s^2^(I)+0.0004I^2^]
_refine_ls_weighting_scheme sigma
_refine_ls_wR_factor_gt 0.0334
_refine_ls_wR_factor_ref 0.0338
_reflns_number_gt 1628
_reflns_number_total 1850
_reflns_threshold_expression I>3\s(I)
_cod_data_source_file wm2172.cif
_cod_data_source_block I
_cod_original_sg_symbol_H-M 'P 21/n'
_cod_original_formula_sum 'H9 O11 P2 Tb1'
_cod_database_code 2217681
_cod_database_fobs_code 2217681

loop_
_symmetry_equiv_pos_site_id
_symmetry_equiv_pos_as_xyz
1 x,y,z
2 1/2-x,1/2+y,1/2-z
3 -x,-y,-z
4 1/2+x,1/2-y,1/2+z

loop_
_atom_site_type_symbol
_atom_site_label
_atom_site_fract_x
_atom_site_fract_y
_atom_site_fract_z
_atom_site_U_iso_or_equiv
_atom_site_adp_type
_atom_site_calc_flag
_atom_site_occupancy
Tb Tb1 0.755557(17) 0.417027(10) 0.836213(10) 0.00831(5) Uani d 1
P P1 0.25551(9) 0.54805(6) 0.85787(5) 0.00834(18) Uani d 1
P P2 0.47954(9) 0.63300(5) 0.66266(5) 0.00860(18) Uani d 1
O O1 0.4213(3) 0.45787(15) 0.87403(15) 0.0122(5) Uani d 1
O O2 0.0629(3) 0.50007(16) 0.80317(16) 0.0157(5) Uani d 1
O O3 0.2158(3) 0.61576(15) 0.96588(15) 0.0149(5) Uani d 1
O O4 0.3423(3) 0.57670(15) 0.56618(17) 0.0169(6) Uani d 1
O O5 0.6553(3) 0.55618(15) 0.69557(16) 0.0137(5) Uani d 1
O O6 0.5259(2) 0.75465(15) 0.62791(15) 0.0135(5) Uani d 1
O O7 0.3378(3) 0.64547(14) 0.77094(14) 0.0112(5) Uani d 1
O O8 0.7671(3) 0.62083(18) 0.93419(17) 0.0177(6) Uani d 1
O O9 0.8201(4) 0.34050(17) 0.64753(17) 0.0252(7) Uani d 1
O O10 0.5535(3) 0.24098(19) 0.8262(2) 0.0333(7) Uani d 1
O O11 0.2577(4) 0.36300(19) 0.5980(2) 0.0394(9) Uani d 1
H H81 0.697(4) 0.614(3) 0.9904(18) 0.0212 Uiso d 1
H H111 0.294(4) 0.3021(18) 0.572(3) 0.0472 Uiso d 1
H H82 0.881(2) 0.643(3) 0.955(2) 0.0212 Uiso d 1
H H112 0.141(2) 0.375(3) 0.577(3) 0.0472 Uiso d 1
H H101 0.593(5) 0.1757(15) 0.810(3) 0.04 Uiso d 1
H H91 0.776(5) 0.380(3) 0.593(2) 0.0303 Uiso d 1
H H92 0.777(4) 0.2742(13) 0.633(3) 0.0303 Uiso d 1
H H41 0.323(4) 0.5072(10) 0.574(3) 0.0203 Uiso d 1
H H102 0.434(2) 0.243(3) 0.807(3) 0.04 Uiso d 1

loop_
_atom_site_aniso_label
_atom_site_aniso_U_11
_atom_site_aniso_U_22
_atom_site_aniso_U_33
_atom_site_aniso_U_12
_atom_site_aniso_U_13
_atom_site_aniso_U_23
_atom_site_aniso_type_symbol
Tb1 0.00694(8) 0.00827(8) 0.00975(8) 0.00064(4) 0.00087(5) 0.00041(4) Tb
P1 0.0067(3) 0.0093(3) 0.0092(3) 0.0008(2) 0.0021(2) 0.0011(2) P
P2 0.0082(3) 0.0085(3) 0.0092(3) -0.0007(2) 0.0009(2) 0.0011(2) P
O1 0.0097(9) 0.0127(8) 0.0146(9) 0.0029(7) 0.0037(7) 0.0037(7) O
O2 0.0095(9) 0.0182(9) 0.0192(10) -0.0040(7) -0.0004(8) 0.0001(7) O
O3 0.0201(10) 0.0137(8) 0.0110(10) 0.0048(8) 0.0034(7) -0.0010(7) O
O4 0.0225(11) 0.0120(9) 0.0157(10) -0.0038(8) -0.0041(8) -0.0012(7) O
O5 0.0113(9) 0.0156(9) 0.0143(10) 0.0031(7) 0.0031(8) 0.0039(7) O
O6 0.0141(9) 0.0107(8) 0.0159(9) -0.0034(7) 0.0016(7) 0.0022(7) O
O7 0.0115(9) 0.0091(8) 0.0133(9) 0.0003(7) 0.0055(7) 0.0018(7) O
O8 0.0163(11) 0.0208(10) 0.0160(11) -0.0033(9) 0.0013(8) 0.0035(8) O
O9 0.0432(13) 0.0160(10) 0.0159(11) 0.0057(10) -0.0061(9) -0.0017(8) O
O10 0.0138(10) 0.0163(10) 0.0697(17) -0.0019(9) -0.0005(11) -0.0122(11) O
O11 0.0541(17) 0.0120(11) 0.0542(16) -0.0102(10) 0.0317(14) -0.0094(10) O

loop_
_atom_type_symbol
_atom_type_scat_dispersion_real
_atom_type_scat_dispersion_imag
_atom_type_scat_source
Tb -0.172 4.154 'International Tables Vol C Tables  4.2.6.8 and 6.1.1.1'
P 0.102 0.094 'International Tables Vol C Tables  4.2.6.8 and 6.1.1.1'
O 0.011 0.006 'International Tables Vol C Tables  4.2.6.8 and 6.1.1.1'
H 0.000 0.000 'International Tables Vol C Tables  4.2.6.8 and 6.1.1.1'

loop_
_geom_angle_atom_site_label_1
_geom_angle_atom_site_label_2
_geom_angle_atom_site_label_3
_geom_angle_site_symmetry_1
_geom_angle_site_symmetry_3
_geom_angle
O1 Tb1 O2 . 1_655 143.70(6)
O1 Tb1 O3 . 3_667 83.41(6)
O1 Tb1 O5 . . 75.74(6)
O1 Tb1 O6 . 2_646 134.37(6)
O1 Tb1 O8 . . 75.29(6)
O1 Tb1 O9 . . 116.61(7)
O1 Tb1 O10 . . 69.56(7)
O2 Tb1 O3 1_655 3_667 101.23(6)
O2 Tb1 O5 1_655 . 80.10(6)
O2 Tb1 O6 1_655 2_646 79.67(6)
O2 Tb1 O8 1_655 . 71.90(6)
O2 Tb1 O9 1_655 . 79.03(7)
O2 Tb1 O10 1_655 . 146.08(7)
O3 Tb1 O5 3_667 . 143.50(6)
O3 Tb1 O6 3_667 2_646 71.04(6)
O3 Tb1 O8 3_667 . 73.05(6)
O3 Tb1 O9 3_667 . 146.04(7)
O3 Tb1 O10 3_667 . 86.44(8)
O5 Tb1 O6 . 2_646 143.13(6)
O5 Tb1 O8 . . 72.85(6)
O5 Tb1 O9 . . 70.39(6)
O5 Tb1 O10 . . 112.90(7)
O6 Tb1 O8 2_646 . 128.03(6)
O6 Tb1 O9 2_646 . 75.70(7)
O6 Tb1 O10 2_646 . 71.65(6)
O8 Tb1 O9 . . 136.20(6)
O8 Tb1 O10 . . 141.01(7)
O9 Tb1 O10 . . 76.69(8)
O1 P1 O2 . . 113.46(10)
O1 P1 O3 . . 113.12(10)
O1 P1 O7 . . 107.03(10)
O2 P1 O3 . . 111.92(11)
O2 P1 O7 . . 106.35(10)
O3 P1 O7 . . 104.14(10)
O4 P2 O5 . . 111.48(10)
O4 P2 O6 . . 107.99(10)
O4 P2 O7 . . 105.60(10)
O5 P2 O6 . . 117.25(10)
O5 P2 O7 . . 108.46(10)
O6 P2 O7 . . 105.28(10)
H81 O8 H82 . . 109(3)
H91 O9 H92 . . 104(3)
H101 O10 H102 . . 106(3)
H111 O11 H112 . . 109(3)

loop_
_geom_bond_atom_site_label_1
_geom_bond_atom_site_label_2
_geom_bond_site_symmetry_2
_geom_bond_distance
_geom_bond_publ_flag
Tb1 O1 . 2.3145(17) y
Tb1 O2 1_655 2.2877(17) y
Tb1 O3 3_667 2.3514(18) y
Tb1 O5 . 2.3718(18) y
Tb1 O6 2_646 2.3842(17) y
Tb1 O8 . 2.605(2) y
Tb1 O9 . 2.433(2) y
Tb1 O10 . 2.421(2) y
P1 O1 . 1.5129(18) y
P1 O2 . 1.5063(18) y
P1 O3 . 1.5169(19) y
P1 O7 . 1.6201(18) y
P2 O4 . 1.562(2) y
P2 O5 . 1.4957(19) y
P2 O6 . 1.4891(18) y
P2 O7 . 1.6116(18) y

loop_
_geom_hbond_atom_site_label_D
_geom_hbond_atom_site_label_H
_geom_hbond_atom_site_label_A
_geom_hbond_site_symmetry_A
_geom_hbond_distance_DH
_geom_hbond_distance_HA
_geom_hbond_distance_DA
_geom_hbond_angle_DHA
O4 H41 O11 . 0.813(13) 1.736(14) 2.546(3) 174(3)
O8 H81 O1 3_667 0.82(2) 1.98(3) 2.762(3) 159(3)
O8 H82 O3 1_655 0.822(18) 2.231(14) 2.972(3) 150(3)
O9 H91 O4 3_666 0.83(3) 2.06(3) 2.851(3) 161(3)
O9 H92 O8 2_646 0.828(18) 1.95(2) 2.750(3) 164(3)
O10 H101 O5 2_646 0.82(2) 2.16(3) 2.880(3) 147(3)
O10 H102 O7 2_546 0.812(16) 2.28(2) 2.991(3) 147(3)
O11 H111 O3 2_546 0.80(2) 2.18(2) 2.941(3) 157(3)
